data_4116821
loop_
_publ_author_name
'Venkat R. Thalladi'
'Hans-Christoph Weiss'
'Dieter Bl\"aser'
'Roland Boese'
'Ashwini Nangia'
'Gautam R. Desiraju'

_publ_section_title
;
 C-H...F Interactions in the Crystal Structures of Some Fluorobenzenes
;
_journal_name_full 'Journal of the American Chemical Society'
_journal_page_first 8702
_journal_page_last 8710
_journal_paper_doi 10.1021/ja981198e
_journal_volume 120
_journal_year 1998
_chemical_compound_source Aldrich
_chemical_formula_moiety 'C6 H4 F2'
_chemical_formula_sum 'C6 H4 F2'
_chemical_formula_weight 114.09
_chemical_melting_point 260
_chemical_name_common 1,4-difluorobenzene
_chemical_name_systematic 1,4-difluorobenzene
_space_group_IT_number 14
_symmetry_cell_setting monoclinic
_symmetry_space_group_name_Hall '-P 2ybc'
_symmetry_space_group_name_H-M 'P 1 21/c 1'
_atom_sites_solution_hydrogens geom
_atom_sites_solution_primary direct
_atom_sites_solution_secondary difmap
_audit_creation_method SHELXL
_cell_angle_alpha 90.00
_cell_angle_beta 101.89(2)
_cell_angle_gamma 90.00
_cell_formula_units_Z 2
_cell_length_a 5.809(2)
_cell_length_b 6.530(2)
_cell_length_c 7.190(2)
_cell_measurement_reflns_used 50
_cell_measurement_temperature 215(2)
_cell_measurement_theta_max 25
_cell_measurement_theta_min 20
_cell_volume 266.89(14)
_computing_cell_refinement 'Siemens P3-PC diffractometer program V.4.24'
_computing_data_collection 'Siemens P3-PC diffractometer program V.4.24'
_computing_data_reduction 'Siemens XDISK V.4.20.2 PC'
_computing_molecular_graphics 'SHELXL-93 (Sheldrick, 1993)'
_computing_publication_material 'SHELXL-93 (Sheldrick, 1993)'
_computing_structure_refinement 'SHELXL-93 (Sheldrick, 1993)'
_computing_structure_solution 'SHELXS-86 (Sheldrick, 1990)'
_diffrn_ambient_temperature 215(2)
_diffrn_measurement_device 'Nicolet R3m/V four circle diffractometer'
_diffrn_measurement_method 'Wyckoff scan mode'
_diffrn_radiation_monochromator graphite
_diffrn_radiation_source 'fine-focus sealed tube'
_diffrn_radiation_type MoK\a
_diffrn_radiation_wavelength 0.71073
_diffrn_reflns_av_R_equivalents 0.0597
_diffrn_reflns_av_sigmaI/netI 0.0414
_diffrn_reflns_limit_h_max 6
_diffrn_reflns_limit_h_min -6
_diffrn_reflns_limit_k_max 7
_diffrn_reflns_limit_k_min -7
_diffrn_reflns_limit_l_max 5
_diffrn_reflns_limit_l_min -8
_diffrn_reflns_number 1614
_diffrn_reflns_theta_max 25.03
_diffrn_reflns_theta_min 3.58
_diffrn_standards_decay_% 100
_diffrn_standards_interval_count 100
_diffrn_standards_number 2
_exptl_absorpt_coefficient_mu 0.131
_exptl_absorpt_correction_type none
_exptl_crystal_density_diffrn 1.420
_exptl_crystal_density_method none
_exptl_crystal_description cylindric
_exptl_crystal_F_000 116
_exptl_crystal_size_max '0.3 mm diameter'
_refine_diff_density_max 0.159
_refine_diff_density_min -0.149
_refine_diff_density_rms 0.040
_refine_ls_extinction_method none
_refine_ls_goodness_of_fit_all 1.144
_refine_ls_goodness_of_fit_obs 1.193
_refine_ls_hydrogen_treatment refall
_refine_ls_matrix_type full
_refine_ls_number_parameters 45
_refine_ls_number_reflns 476
_refine_ls_number_restraints 0
_refine_ls_restrained_S_all 1.144
_refine_ls_restrained_S_obs 1.193
_refine_ls_R_factor_all 0.0530
_refine_ls_R_factor_obs 0.0443
_refine_ls_shift/esd_max 0.000
_refine_ls_shift/esd_mean 0.000
_refine_ls_structure_factor_coef Fsqd
_refine_ls_weighting_details 'w=1/[\s^2^(Fo^2^)+(0.0473P)^2^+0.0425P] where P=(Fo^2^+2Fc^2^)/3'
_refine_ls_weighting_scheme calc
_refine_ls_wR_factor_all 0.1241
_refine_ls_wR_factor_obs 0.1139
_reflns_number_observed 378
_reflns_number_total 476
_reflns_observed_criterion >2sigma(I)
_cod_data_source_file ja981198e_3.cif
_cod_data_source_block 3
_cod_depositor_comments
;
The following automatic conversions were performed:

'_refine_ls_weighting_scheme' value 'calc
w=1/[\s^2^(Fo^2^)+(0.0473P)^2^+0.0425P] where P=(Fo^2^+2Fc^2^)/3' was
changed to 'calc'. New tag '_refine_ls_weighting_details' was
created. The value of the new tag was set to
'w=1/[\s^2^(Fo^2^)+(0.0473P)^2^+0.0425P] where P=(Fo^2^+2Fc^2^)/3'.

Automatic conversion script
Id: cif_fix_values 3143 2015-03-26 13:38:13Z robertas 
;
_cod_original_cell_volume 266.88(14)
_cod_database_code 4116821

loop_
_symmetry_equiv_pos_as_xyz
'x, y, z'
'-x, y+1/2, -z+1/2'
'-x, -y, -z'
'x, -y-1/2, z-1/2'

loop_
_atom_site_aniso_label
_atom_site_aniso_U_11
_atom_site_aniso_U_22
_atom_site_aniso_U_33
_atom_site_aniso_U_23
_atom_site_aniso_U_13
_atom_site_aniso_U_12
F1 0.1008(11) 0.1009(11) 0.1019(11) -0.0031(7) 0.0057(8) -0.0291(7)
C1 0.0674(12) 0.0769(12) 0.0535(10) -0.0065(8) 0.0096(8) -0.0053(9)
C2 0.0776(13) 0.0723(13) 0.0510(10) 0.0036(8) 0.0097(8) 0.0127(10)
C3 0.0583(12) 0.0941(15) 0.0503(10) -0.0017(9) 0.0020(8) 0.0117(10)

loop_
_atom_site_label
_atom_site_type_symbol
_atom_site_fract_x
_atom_site_fract_y
_atom_site_fract_z
_atom_site_U_iso_or_equiv
_atom_site_thermal_displace_type
_atom_site_occupancy
_atom_site_calc_flag
F1 F 0.1891(3) 0.1863(2) 0.9565(2) 0.1034(7) Uani 1 d
C1 C 0.3456(3) 0.3441(3) 0.9789(2) 0.0663(6) Uani 1 d
C2 C 0.5680(4) 0.3104(3) 1.0809(2) 0.0675(6) Uani 1 d
H2 H 0.6094(40) 0.1756(34) 1.1321(33) 0.087(6) Uiso 1 d
C3 C 0.7260(3) 0.4702(3) 1.1025(2) 0.0689(6) Uani 1 d
H3 H 0.8832(39) 0.4578(30) 1.1697(31) 0.078(6) Uiso 1 d

loop_
_atom_type_symbol
_atom_type_description
_atom_type_scat_dispersion_real
_atom_type_scat_dispersion_imag
_atom_type_scat_source
C C 0.0033 0.0016 'International Tables Vol C Tables 4.2.6.8 and 6.1.1.4'
H H 0.0000 0.0000 'International Tables Vol C Tables 4.2.6.8 and 6.1.1.4'
F F 0.0171 0.0103 'International Tables Vol C Tables 4.2.6.8 and 6.1.1.4'

loop_
_geom_angle_atom_site_label_1
_geom_angle_atom_site_label_2
_geom_angle_atom_site_label_3
_geom_angle
_geom_angle_site_symmetry_1
_geom_angle_site_symmetry_3
F1 C1 C2 118.5(2) . .
F1 C1 C3 118.8(2) . 3_667
C2 C1 C3 122.7(2) . 3_667
C1 C2 C3 118.3(2) . .
C1 C2 H2 119.0(14) . .
C3 C2 H2 122.7(14) . .
C1 C3 C2 119.0(2) 3_667 .
C1 C3 H3 118.0(12) 3_667 .
C2 C3 H3 123.0(12) . .

loop_
_geom_bond_atom_site_label_1
_geom_bond_atom_site_label_2
_geom_bond_distance
_geom_bond_site_symmetry_2
F1 C1 1.361(2) .
C1 C2 1.366(3) .
C1 C3 1.373(3) 3_667
C2 C3 1.377(3) .
C2 H2 0.97(2) .
C3 C1 1.373(3) 3_667
C3 H3 0.94(2) .
